data_1559659
loop_
_publ_author_name
'Schjelderup, Lise'
'Groth, Per A.'
'Aasen, Arne Jorgen'

_publ_section_title
;
 (R)-(--)-1,1-Diphenyl-3-piperidinobutan-1-ol, an Anticholinergic Agent.
 The Crystal Structure of (R)-(--)-1,1-Diphenyl-3-piperidiniobutan-1-ol
 (R,R)-tartrate
;
_journal_name_full 'Acta Chemica Scandinavica'
_journal_page_first 284
_journal_page_last 287
_journal_paper_doi 10.3891/acta.chem.scand.44-0284
_journal_volume 44
_journal_year 1990
_chemical_formula_sum 'C25 H33 N O7'
_chemical_formula_weight 459.531
_chemical_name_common
;
(R)-(--)-1,1-Diphenyl-3-piperidiniobutan-1-ol (R,R)-tartrate
;
_space_group_IT_number 1
_space_group_name_Hall 'P 1'
_space_group_name_H-M_alt 'P 1'
_symmetry_cell_setting triclinic
_symmetry_Int_Tables_number 1
_symmetry_space_group_name_Hall 'P 1'
_symmetry_space_group_name_H-M 'P 1'
_cell_angle_alpha 70.69(2)
_cell_angle_beta 81.62(2)
_cell_angle_gamma 89.86(2)
_cell_formula_units_Z 1
_cell_length_a 5.930(1)
_cell_length_b 10.095(2)
_cell_length_c 10.946(2)
_cell_volume 611.1(2)
_diffrn_ambient_temperature 296
_diffrn_radiation_probe x-ray
_diffrn_radiation_type MoK\a
_diffrn_radiation_wavelength 0.71069
_exptl_crystal_density_diffrn 1.24
_refine_ls_number_reflns 889
_refine_ls_R_factor_gt 0.076
_refine_ls_wR_factor_gt 0.056
_cod_data_source_file Acta-Chem-Scand-1990-44-284.cif
_cod_data_source_block 1
_cod_database_code 1559659

loop_
_space_group_symop_id
_space_group_symop_operation_xyz
1 x,y,z

loop_
_atom_site_label
_atom_site_type_symbol
_atom_site_thermal_displace_type
_atom_site_fract_x
_atom_site_fract_y
_atom_site_fract_z
_atom_site_occupancy
_atom_site_U_iso_or_equiv
_atom_site_calc_flag
_atom_site_refinement_flags
_atom_site_disorder_assembly
_atom_site_disorder_group
O7 O Uiso 0.629(6) 0.839(3) 0.442(4) 1.000 0.0350 . . . .
N N Uiso 0.255(6) 0.777(3) 0.192(4) 1.000 0.0400 . . . .
C1 C Uiso 0.341(6) 0.945(4) 0.558(4) 1.000 0.0490 . . . .
O1 O Uiso 0.732(6) 0.472(3) 0.224(4) 1.000 0.1070 . . . .
C2 C Uiso 0.495(7) 0.980(4) 0.621(4) 1.000 0.0690 . . . .
O2 O Uiso 1.052(6) 0.362(4) 0.217(4) 1.000 0.0730 . . . .
C3 C Uiso 0.461(7) 1.094(4) 0.667(4) 1.000 0.1040 . . . .
O3 O Uiso 0.792(6) 0.109(3) 0.286(3) 1.000 0.0540 . . . .
C4 C Uiso 0.279(8) 1.172(4) 0.645(4) 1.000 0.0910 . . . .
O4 O Uiso 0.796(6) 0.248(4) 0.015(4) 1.000 0.0580 . . . .
C5 C Uiso 0.111(6) 1.141(4) 0.579(4) 1.000 0.0760 . . . .
O5 O Uiso 0.232(6) 0.144(3) 0.184(4) 1.000 0.0550 . . . .
C6 C Uiso 0.157(7) 1.023(4) 0.533(4) 1.000 0.0720 . . . .
O6 O Uiso 0.501(6) 0.038(3) 0.086(3) 1.000 0.0640 . . . .
C7 C Uiso 0.395(6) 0.823(4) 0.505(4) 1.000 0.0450 . . . .
C8 C Uiso 0.230(6) 0.820(4) 0.411(4) 1.000 0.0510 . . . .
C9 C Uiso 0.311(6) 0.716(4) 0.334(4) 1.000 0.0560 . . . .
C10 C Uiso 0.187(7) 0.572(4) 0.402(4) 1.000 0.0780 . . . .
C11 C Uiso 0.360(7) 0.686(4) 0.626(4) 1.000 0.0470 . . . .
C12 C Uiso 0.154(6) 0.648(4) 0.703(4) 1.000 0.0520 . . . .
C13 C Uiso 0.109(6) 0.524(4) 0.801(4) 1.000 0.0640 . . . .
C14 C Uiso 0.291(7) 0.437(4) 0.830(4) 1.000 0.0690 . . . .
C15 C Uiso 0.498(7) 0.470(4) 0.759(4) 1.000 0.0780 . . . .
C16 C Uiso 0.539(7) 0.599(4) 0.651(4) 1.000 0.0650 . . . .
C17 C Uiso 0.013(7) 0.797(4) 0.181(4) 1.000 0.0470 . . . .
C18 C Uiso -0.003(6) 0.879(4) 0.037(4) 1.000 0.0580 . . . .
C19 C Uiso 0.100(7) 0.802(4) -0.053(4) 1.000 0.0630 . . . .
C20 C Uiso 0.347(7) 0.773(4) -0.036(4) 1.000 0.0750 . . . .
C21 C Uiso 0.358(6) 0.693(4) 0.107(4) 1.000 0.0520 . . . .
C22 C Uiso 0.842(7) 0.365(4) 0.219(4) 1.000 0.0610 . . . .
C23 C Uiso 0.685(6) 0.234(4) 0.241(4) 1.000 0.0590 . . . .
C24 C Uiso 0.607(7) 0.253(4) 0.104(4) 1.000 0.0510 . . . .
C25 C Uiso 0.428(7) 0.136(4) 0.124(4) 1.000 0.0370 . . . .

loop_
_atom_type_symbol
_atom_type_description
_atom_type_scat_dispersion_real
_atom_type_scat_dispersion_imag
_atom_type_scat_source
C C 0.0033 0.0016 ' International Tables Vol C Tables 4.2.6.8 and 6.1.1.4'
N N 0.0061 0.0033 ' International Tables Vol C Tables 4.2.6.8 and 6.1.1.4'
O O 0.0106 0.0060 ' International Tables Vol C Tables 4.2.6.8 and 6.1.1.4'

loop_
_geom_angle_atom_site_label_1
_geom_angle_atom_site_label_2
_geom_angle_atom_site_label_3
_geom_angle
_geom_angle_site_symmetry_1
_geom_angle_site_symmetry_2
_geom_angle_site_symmetry_3
_geom_angle_publ_flag
C9 N C17 116(3) . . . yes
C9 N C21 112(3) . . . yes
C17 N C21 110(3) . . . yes
C2 C1 C6 120(4) . . . no
C2 C1 C7 117(3) . . . no
C6 C1 C7 122(4) . . . no
C1 C2 C3 120(4) . . . no
C2 C3 C4 121(4) . . . no
C3 C4 C5 122(4) . . . no
C4 C5 C6 115(4) . . . no
C1 C6 C5 122(4) . . . no
O7 C7 C1 110(3) . . . yes
O7 C7 C8 112(3) . . . yes
O7 C7 C11 110(3) . . . yes
C1 C7 C8 110(3) . . . no
C1 C7 C11 106(3) . . . no
C8 C7 C11 110(3) . . . no
C7 C8 C9 111(3) . . . no
N C9 C8 109(3) . . . yes
N C9 C10 109(3) . . . yes
C8 C9 C10 110(3) . . . no
C7 C11 C12 121(4) . . . no
C7 C11 C16 119(4) . . . no
C12 C11 C16 120(4) . . . no
C11 C12 C13 123(4) . . . no
C12 C13 C14 117(4) . . . no
C13 C14 C15 122(4) . . . no
C14 C15 C16 120(4) . . . no
C11 C16 C15 118(4) . . . no
N C17 C18 108(3) . . . yes
C17 C18 C19 112(3) . . . no
C18 C19 C20 110(3) . . . no
C19 C20 C21 109(3) . . . no
N C21 C20 110(3) . . . yes
O1 C22 O2 122(4) . . . yes
O1 C22 C23 113(4) . . . yes
O2 C22 C23 124(4) . . . yes
O3 C23 C22 113(3) . . . yes
O3 C23 C24 111(3) . . . yes
C22 C23 C24 106(3) . . . no
O4 C24 C23 109(3) . . . yes
O4 C24 C25 112(4) . . . yes
C23 C24 C25 108(3) . . . no
O5 C25 O6 128(4) . . . yes
O5 C25 C24 118(4) . . . yes
O6 C25 C24 114(4) . . . yes

loop_
_geom_bond_atom_site_label_1
_geom_bond_atom_site_label_2
_geom_bond_distance
_geom_bond_site_symmetry_1
_geom_bond_site_symmetry_2
_geom_bond_publ_flag
O7 C7 1.44(5) . . yes
N C9 1.56(6) . . yes
N C17 1.47(6) . . yes
N C21 1.52(6) . . yes
C1 C2 1.33(6) . . no
C1 C6 1.35(6) . . no
C1 C7 1.54(6) . . no
O1 C22 1.27(5) . . yes
O2 C22 1.24(6) . . yes
C2 C3 1.40(6) . . no
O3 C23 1.38(5) . . yes
C3 C4 1.34(6) . . no
C4 C5 1.41(6) . . no
O4 C24 1.39(6) . . yes
O5 C25 1.27(6) . . yes
C5 C6 1.45(6) . . no
O6 C25 1.25(5) . . yes
C7 C8 1.53(5) . . no
C7 C11 1.56(6) . . no
C8 C9 1.58(6) . . no
C9 C10 1.53(6) . . no
C11 C12 1.36(6) . . no
C11 C16 1.38(6) . . no
C12 C13 1.35(6) . . no
C13 C14 1.40(6) . . no
C14 C15 1.33(6) . . no
C15 C16 1.43(6) . . no
C17 C18 1.54(6) . . no
C18 C19 1.51(6) . . no
C19 C20 1.52(6) . . no
C20 C21 1.52(6) . . no
C22 C23 1.55(6) . . no
C23 C24 1.59(6) . . no
C24 C25 1.53(6) . . no

loop_
_geom_torsion_atom_site_label_1
_geom_torsion_atom_site_label_2
_geom_torsion_atom_site_label_3
_geom_torsion_atom_site_label_4
_geom_torsion
_geom_torsion_site_symmetry_1
_geom_torsion_site_symmetry_2
_geom_torsion_site_symmetry_3
_geom_torsion_site_symmetry_4
_geom_torsion_publ_flag
C17 N C9 C8 -61(4) . . . . no
C17 N C9 C10 60(4) . . . . no
C21 N C9 C8 172(3) . . . . no
C21 N C9 C10 -68(4) . . . . no
C9 N C17 C18 171(3) . . . . no
C21 N C17 C18 -61(4) . . . . no
C9 N C21 C20 -167(3) . . . . no
C17 N C21 C20 63(4) . . . . no
C6 C1 C2 C3 3(6) . . . . no
C7 C1 C2 C3 177(4) . . . . no
C2 C1 C6 C5 -4(6) . . . . no
C7 C1 C6 C5 -178(4) . . . . no
C2 C1 C7 O7 -45(5) . . . . no
C2 C1 C7 C8 -167(4) . . . . no
C2 C1 C7 C11 74(4) . . . . no
C6 C1 C7 O7 130(4) . . . . no
C6 C1 C7 C8 7(5) . . . . no
C6 C1 C7 C11 -112(4) . . . . no
C1 C2 C3 C4 -2(6) . . . . no
C2 C3 C4 C5 2(6) . . . . no
C3 C4 C5 C6 -3(6) . . . . no
C4 C5 C6 C1 3(6) . . . . no
O7 C7 C8 C9 47(4) . . . . no
C1 C7 C8 C9 169(3) . . . . no
C11 C7 C8 C9 -75(4) . . . . no
O7 C7 C11 C12 179(4) . . . . no
O7 C7 C11 C16 -4(5) . . . . no
C1 C7 C11 C12 61(5) . . . . no
C1 C7 C11 C16 -122(4) . . . . no
C8 C7 C11 C12 -58(5) . . . . no
C8 C7 C11 C16 119(4) . . . . no
C7 C8 C9 N -144(3) . . . . no
C7 C8 C9 C10 96(4) . . . . no
C7 C11 C12 C13 173(4) . . . . no
C16 C11 C12 C13 -4(7) . . . . no
C7 C11 C16 C15 -177(4) . . . . no
C12 C11 C16 C15 0(6) . . . . no
C11 C12 C13 C14 6(6) . . . . no
C12 C13 C14 C15 -4(6) . . . . no
C13 C14 C15 C16 1(7) . . . . no
C14 C15 C16 C11 1(6) . . . . no
N C17 C18 C19 59(4) . . . . no
C17 C18 C19 C20 -57(4) . . . . no
C18 C19 C20 C21 56(4) . . . . no
C19 C20 C21 N -58(4) . . . . no
O1 C22 C23 O3 -156(4) . . . . no
O1 C22 C23 C24 82(4) . . . . no
O2 C22 C23 O3 13(6) . . . . no
O2 C22 C23 C24 -109(5) . . . . no
O3 C23 C24 O4 -58(4) . . . . no
O3 C23 C24 C25 64(4) . . . . no
C22 C23 C24 O4 65(4) . . . . no
C22 C23 C24 C25 -173(3) . . . . no
O4 C24 C25 O5 -168(4) . . . . no
O4 C24 C25 O6 17(5) . . . . no
C23 C24 C25 O5 72(5) . . . . no
C23 C24 C25 O6 -103(4) . . . . no
